data_2230349
loop_
_publ_author_name
'Raja, Inba'
'Lo, Kong Mun'
'Ng, Seik Weng'

_publ_section_title
;
 (Dimethyl
 sulfoxide-\k<i>O</i>)(2-formylphenolato-\k^2^<i>O</i>,<i>O</i>')[2-(2-oxidobenzylideneamino)phenolato-\k^3^<i>O</i>,<i>N</i>,<i>O</i>']manganese(III)
;
_journal_coeditor_code HG5028
_journal_issue 6
_journal_name_full 'Acta Crystallographica Section E'
_journal_page_first m674
_journal_paper_doi 10.1107/S1600536811015935
_journal_volume 67
_journal_year 2011
_chemical_formula_iupac '[Mn (C13 H9 N O2) (C7 H5 O2) (C2 H6 O S)]'
_chemical_formula_moiety 'C22 H20 Mn N O5 S'
_chemical_formula_sum 'C22 H20 Mn N O5 S'
_chemical_formula_weight 465.39
_chemical_name_systematic
;
(Dimethyl
sulfoxide-\k<i>O</i>)(2-formylphenolato-\k^2^<i>O</i>,<i>O</i>')[2-(2-
oxidobenzylideneamino)phenolato-\k^3^<i>O</i>,<i>N</i>,<i>O</i>']manganese(III)
;
_space_group_IT_number 14
_symmetry_cell_setting monoclinic
_symmetry_space_group_name_Hall '-P 2ybc'
_symmetry_space_group_name_H-M 'P 1 21/c 1'
_atom_sites_solution_hydrogens geom
_atom_sites_solution_primary direct
_atom_sites_solution_secondary difmap
_audit_creation_method SHELXL-97
_cell_angle_alpha 90.00
_cell_angle_beta 94.692(2)
_cell_angle_gamma 90.00
_cell_formula_units_Z 4
_cell_length_a 12.1342(3)
_cell_length_b 20.4224(5)
_cell_length_c 8.1812(2)
_cell_measurement_reflns_used 2199
_cell_measurement_temperature 100(2)
_cell_measurement_theta_max 20.72
_cell_measurement_theta_min 2.69
_cell_volume 2020.58(9)
_computing_cell_refinement 'SAINT (Bruker, 2009)'
_computing_data_collection 'APEX2 (Bruker, 2009)'
_computing_data_reduction 'SAINT (Bruker, 2009)'
_computing_molecular_graphics 'X-SEED (Barbour, 2001)'
_computing_publication_material 'publCIF (Westrip, 2010)'
_computing_structure_refinement 'SHELXL97 (Sheldrick, 2008)'
_computing_structure_solution 'SHELXS97 (Sheldrick, 2008)'
_diffrn_ambient_temperature 100(2)
_diffrn_measured_fraction_theta_full 0.997
_diffrn_measured_fraction_theta_max 0.997
_diffrn_measurement_device_type 'Bruker SMART APEX'
_diffrn_measurement_method \w
_diffrn_radiation_monochromator graphite
_diffrn_radiation_source 'fine-focus sealed tube'
_diffrn_radiation_type MoK\a
_diffrn_radiation_wavelength 0.71073
_diffrn_reflns_av_R_equivalents 0.0910
_diffrn_reflns_av_sigmaI/netI 0.0720
_diffrn_reflns_limit_h_max 16
_diffrn_reflns_limit_h_min -16
_diffrn_reflns_limit_k_max 27
_diffrn_reflns_limit_k_min 0
_diffrn_reflns_limit_l_max 10
_diffrn_reflns_limit_l_min 0
_diffrn_reflns_number 39957
_diffrn_reflns_theta_full 28.30
_diffrn_reflns_theta_max 28.30
_diffrn_reflns_theta_min 1.96
_diffrn_standards_decay_% 0
_diffrn_standards_interval_count 0
_diffrn_standards_interval_time 0
_diffrn_standards_number 0
_exptl_absorpt_coefficient_mu 0.792
_exptl_absorpt_correction_T_max 0.9250
_exptl_absorpt_correction_T_min 0.8905
_exptl_absorpt_correction_type multi-scan
_exptl_absorpt_process_details '(TWINABS; Bruker, 2009)'
_exptl_crystal_colour Blue
_exptl_crystal_density_diffrn 1.530
_exptl_crystal_density_method 'not measured'
_exptl_crystal_description Prism
_exptl_crystal_F_000 960
_exptl_crystal_size_max 0.15
_exptl_crystal_size_mid 0.10
_exptl_crystal_size_min 0.10
_refine_diff_density_max 0.596
_refine_diff_density_min -0.486
_refine_ls_extinction_method none
_refine_ls_goodness_of_fit_ref 1.029
_refine_ls_hydrogen_treatment constr
_refine_ls_matrix_type full
_refine_ls_number_parameters 293
_refine_ls_number_reflns 5025
_refine_ls_number_restraints 0
_refine_ls_restrained_S_all 1.029
_refine_ls_R_factor_all 0.0929
_refine_ls_R_factor_gt 0.0576
_refine_ls_shift/su_max 0.001
_refine_ls_shift/su_mean 0.001
_refine_ls_structure_factor_coef Fsqd
_refine_ls_weighting_details 'calc w=1/[\s^2^(Fo^2^)+(0.0473P)^2^+1.4711P] where P=(Fo^2^+2Fc^2^)/3'
_refine_ls_weighting_scheme calc
_refine_ls_wR_factor_gt 0.1150
_refine_ls_wR_factor_ref 0.1291
_reflns_number_gt 3528
_reflns_number_total 5025
_reflns_threshold_expression I>2\s(I)
_cod_data_source_file hg5028.cif
_cod_data_source_block I
_cod_original_cell_volume 2020.59(9)
_cod_original_sg_symbol_H-M 'P 21/c'
_cod_database_code 2230349
_cod_database_fobs_code 2230349

loop_
_symmetry_equiv_pos_as_xyz
'x, y, z'
'-x, y+1/2, -z+1/2'
'-x, -y, -z'
'x, -y-1/2, z-1/2'

loop_
_atom_site_type_symbol
_atom_site_label
_atom_site_fract_x
_atom_site_fract_y
_atom_site_fract_z
_atom_site_U_iso_or_equiv
_atom_site_adp_type
_atom_site_calc_flag
_atom_site_refinement_flags
_atom_site_occupancy
_atom_site_symmetry_multiplicity
_atom_site_disorder_assembly
_atom_site_disorder_group
Mn Mn1 0.28456(4) 0.58739(2) 0.78780(6) 0.02681(15) Uani d . 1 1 . .
S S1 0.32300(7) 0.52236(4) 1.15078(9) 0.0296(2) Uani d . 1 1 . .
O O1 0.4174(2) 0.61593(11) 0.7087(3) 0.0386(6) Uani d . 1 1 A .
O O2 0.1485(2) 0.56551(14) 0.8733(3) 0.0461(7) Uani d . 1 1 A .
O O3 0.30142(17) 0.50104(10) 0.7054(2) 0.0260(5) Uani d . 1 1 A .
O O4 0.19393(18) 0.60934(10) 0.5404(3) 0.0303(5) Uani d . 1 1 A .
O O5 0.37558(18) 0.56099(10) 1.0187(3) 0.0285(5) Uani d . 1 1 A .
N N1' 0.2928(8) 0.6891(5) 0.8183(10) 0.018(3) Uani d P 0.343(13) 1 A 1
N N1 0.2358(4) 0.6733(3) 0.8700(5) 0.0224(16) Uani d P 0.657(13) 1 A 2
C C1 0.4451(3) 0.67812(16) 0.6932(4) 0.0302(7) Uani d . 1 1 . .
C C2 0.5410(3) 0.69431(17) 0.6183(4) 0.0311(7) Uani d . 1 1 A .
H H2 0.5868 0.6605 0.5815 0.037 Uiso calc R 1 1 . .
C C3 0.5696(3) 0.75874(18) 0.5973(4) 0.0361(8) Uani d . 1 1 . .
H H3 0.6352 0.7688 0.5467 0.043 Uiso calc R 1 1 A .
C C4 0.5042(3) 0.80926(17) 0.6489(4) 0.0379(8) Uani d . 1 1 A .
H H4 0.5240 0.8536 0.6321 0.045 Uiso calc R 1 1 . .
C C5 0.4111(3) 0.79438(17) 0.7238(4) 0.0371(8) Uani d . 1 1 . .
H H5 0.3664 0.8289 0.7595 0.045 Uiso calc R 1 1 A .
C C6 0.3802(3) 0.72972(17) 0.7493(4) 0.0308(7) Uani d . 1 1 A .
C C7' 0.2227(8) 0.7190(6) 0.9041(11) 0.020(3) Uani d P 0.343(13) 1 A 1
H H7' 0.2259 0.7646 0.9260 0.024 Uiso calc PR 0.343(13) 1 A 1
C C7 0.2828(5) 0.7279(4) 0.8393(7) 0.0250(17) Uani d P 0.657(13) 1 A 2
H H7 0.2529 0.7676 0.8766 0.030 Uiso calc PR 0.657(13) 1 A 2
C C8 0.1373(3) 0.6757(2) 0.9648(4) 0.0398(9) Uani d . 1 1 . .
C C9 0.0843(3) 0.72355(18) 1.0517(4) 0.0451(10) Uani d . 1 1 A .
H H9 0.1126 0.7669 1.0577 0.054 Uiso calc R 1 1 . .
C C10 -0.0087(3) 0.70801(17) 1.1286(4) 0.0379(8) Uani d . 1 1 . .
H H10 -0.0445 0.7404 1.1888 0.046 Uiso calc R 1 1 A .
C C11 -0.0501(3) 0.64453(16) 1.1177(4) 0.0301(7) Uani d . 1 1 A .
H H11 -0.1149 0.6338 1.1695 0.036 Uiso calc R 1 1 . .
C C12 0.0021(3) 0.59713(15) 1.0324(4) 0.0276(7) Uani d . 1 1 . .
H H12 -0.0275 0.5541 1.0259 0.033 Uiso calc R 1 1 A .
C C13 0.0974(3) 0.61137(18) 0.9557(4) 0.0328(8) Uani d . 1 1 A .
C C14 0.2369(2) 0.46740(14) 0.5998(3) 0.0221(6) Uani d . 1 1 . .
C C15 0.2486(3) 0.39870(15) 0.5978(4) 0.0254(6) Uani d . 1 1 A .
H H15 0.3033 0.3785 0.6708 0.030 Uiso calc R 1 1 . .
C C16 0.1821(3) 0.36033(15) 0.4920(4) 0.0290(7) Uani d . 1 1 . .
H H16 0.1905 0.3141 0.4952 0.035 Uiso calc R 1 1 A .
C C17 0.1030(3) 0.38830(16) 0.3805(4) 0.0323(7) Uani d . 1 1 A .
H H17 0.0570 0.3616 0.3087 0.039 Uiso calc R 1 1 . .
C C18 0.0928(3) 0.45473(15) 0.3762(4) 0.0275(7) Uani d . 1 1 . .
H H18 0.0396 0.4739 0.2991 0.033 Uiso calc R 1 1 A .
C C19 0.1585(2) 0.49587(15) 0.4825(4) 0.0254(6) Uani d . 1 1 A .
C C20 0.1448(3) 0.56547(15) 0.4608(4) 0.0275(7) Uani d . 1 1 . .
H H20 0.0919 0.5791 0.3755 0.033 Uiso calc R 1 1 A .
C C21 0.4254(3) 0.52192(16) 1.3198(4) 0.0309(7) Uani d . 1 1 A .
H H21A 0.4975 0.5112 1.2809 0.046 Uiso calc R 1 1 . .
H H21B 0.4061 0.4891 1.4000 0.046 Uiso calc R 1 1 . .
H H21C 0.4290 0.5652 1.3714 0.046 Uiso calc R 1 1 . .
C C22 0.3339(3) 0.43848(16) 1.0928(4) 0.0366(8) Uani d . 1 1 A .
H H22A 0.2918 0.4313 0.9869 0.055 Uiso calc R 1 1 . .
H H22B 0.3040 0.4106 1.1761 0.055 Uiso calc R 1 1 . .
H H22C 0.4117 0.4275 1.0837 0.055 Uiso calc R 1 1 . .

loop_
_atom_site_aniso_label
_atom_site_aniso_U_11
_atom_site_aniso_U_22
_atom_site_aniso_U_33
_atom_site_aniso_U_12
_atom_site_aniso_U_13
_atom_site_aniso_U_23
Mn1 0.0292(3) 0.0240(3) 0.0256(2) 0.0075(2) -0.00755(19) -0.00551(19)
S1 0.0237(4) 0.0383(5) 0.0260(4) 0.0052(3) -0.0018(3) 0.0021(3)
O1 0.0367(14) 0.0310(13) 0.0459(14) -0.0077(10) -0.0096(11) 0.0101(11)
O2 0.0291(13) 0.0813(19) 0.0271(12) 0.0156(13) -0.0029(10) -0.0159(12)
O3 0.0278(12) 0.0252(11) 0.0238(10) 0.0042(9) -0.0050(9) -0.0033(9)
O4 0.0339(13) 0.0264(11) 0.0289(11) 0.0063(9) -0.0068(10) -0.0033(9)
O5 0.0288(12) 0.0290(12) 0.0263(11) -0.0001(9) -0.0053(9) -0.0003(9)
N1' 0.018(5) 0.020(6) 0.017(4) -0.005(4) 0.000(3) -0.002(3)
N1 0.020(3) 0.024(3) 0.022(2) 0.0037(19) -0.0026(18) 0.0012(18)
C1 0.0342(19) 0.0320(18) 0.0221(15) -0.0041(14) -0.0114(13) 0.0061(13)
C2 0.0267(17) 0.041(2) 0.0258(15) 0.0085(14) 0.0014(13) 0.0022(14)
C3 0.0267(17) 0.052(2) 0.0297(17) -0.0045(16) 0.0018(14) 0.0147(15)
C4 0.034(2) 0.0310(19) 0.047(2) -0.0034(15) -0.0108(16) 0.0073(15)
C5 0.0338(19) 0.040(2) 0.0355(18) 0.0106(16) -0.0096(15) -0.0066(15)
C6 0.0201(15) 0.052(2) 0.0190(14) -0.0005(14) -0.0039(12) 0.0046(14)
C7' 0.015(5) 0.028(7) 0.017(4) 0.000(4) 0.001(4) -0.002(4)
C7 0.026(3) 0.023(3) 0.025(3) 0.001(2) -0.008(2) -0.003(2)
C8 0.0242(18) 0.074(3) 0.0207(15) -0.0046(17) -0.0028(13) 0.0137(16)
C9 0.053(2) 0.037(2) 0.042(2) -0.0202(18) -0.0217(18) 0.0140(17)
C10 0.044(2) 0.0325(19) 0.0352(18) 0.0054(16) -0.0078(16) -0.0029(15)
C11 0.0250(17) 0.0375(19) 0.0279(16) 0.0003(14) 0.0034(13) 0.0034(14)
C12 0.0290(17) 0.0267(17) 0.0265(15) 0.0031(13) -0.0011(13) 0.0006(13)
C13 0.0226(16) 0.054(2) 0.0206(15) 0.0101(15) -0.0063(12) 0.0003(14)
C14 0.0194(15) 0.0271(16) 0.0202(13) -0.0017(12) 0.0052(11) 0.0007(12)
C15 0.0221(15) 0.0292(17) 0.0250(15) 0.0023(12) 0.0021(12) -0.0003(12)
C16 0.0313(17) 0.0251(16) 0.0308(16) -0.0016(13) 0.0031(14) -0.0017(13)
C17 0.0288(18) 0.0367(19) 0.0304(17) -0.0054(14) -0.0039(14) -0.0052(14)
C18 0.0204(16) 0.0353(18) 0.0264(15) 0.0007(13) -0.0005(12) -0.0009(13)
C19 0.0228(16) 0.0305(17) 0.0226(14) 0.0031(13) -0.0001(12) 0.0007(12)
C20 0.0254(17) 0.0318(17) 0.0246(15) 0.0061(13) -0.0019(13) -0.0001(13)
C21 0.0265(17) 0.0408(19) 0.0245(15) 0.0059(14) -0.0031(13) 0.0011(14)
C22 0.042(2) 0.0310(18) 0.0348(18) -0.0077(15) -0.0090(15) 0.0037(14)

loop_
_atom_type_symbol
_atom_type_description
_atom_type_scat_dispersion_real
_atom_type_scat_dispersion_imag
_atom_type_scat_source
C C 0.0033 0.0016 'International Tables Vol C Tables 4.2.6.8 and 6.1.1.4'
H H 0.0000 0.0000 'International Tables Vol C Tables 4.2.6.8 and 6.1.1.4'
N N 0.0061 0.0033 'International Tables Vol C Tables 4.2.6.8 and 6.1.1.4'
O O 0.0106 0.0060 'International Tables Vol C Tables 4.2.6.8 and 6.1.1.4'
S S 0.1246 0.1234 'International Tables Vol C Tables 4.2.6.8 and 6.1.1.4'
Mn Mn 0.3368 0.7283 'International Tables Vol C Tables 4.2.6.8 and 6.1.1.4'

loop_
_geom_angle_atom_site_label_1
_geom_angle_atom_site_label_2
_geom_angle_atom_site_label_3
_geom_angle_site_symmetry_1
_geom_angle_site_symmetry_3
_geom_angle
_geom_angle_publ_flag
O1 Mn1 O2 . . 175.43(11) ?
O1 Mn1 O3 . . 92.60(10) ?
O2 Mn1 O3 . . 91.96(11) ?
O1 Mn1 N1 . . 97.47(19) ?
O2 Mn1 N1 . . 77.96(19) ?
O3 Mn1 N1 . . 168.85(17) ?
O1 Mn1 N1' . . 72.5(3) ?
O2 Mn1 N1' . . 103.0(3) ?
O3 Mn1 N1' . . 162.8(3) ?
N1 Mn1 N1' . . 25.3(2) ?
O1 Mn1 O5 . . 89.25(9) ?
O2 Mn1 O5 . . 90.97(9) ?
O3 Mn1 O5 . . 90.93(8) ?
N1 Mn1 O5 . . 93.96(12) ?
N1' Mn1 O5 . . 97.3(2) ?
O1 Mn1 O4 . . 89.92(9) ?
O2 Mn1 O4 . . 90.13(9) ?
O3 Mn1 O4 . . 85.72(8) ?
N1 Mn1 O4 . . 89.50(12) ?
N1' Mn1 O4 . . 85.7(2) ?
O5 Mn1 O4 . . 176.51(8) ?
O5 S1 C21 . . 104.34(14) ?
O5 S1 C22 . . 105.36(15) ?
C21 S1 C22 . . 98.00(16) ?
C1 O1 Mn1 . . 124.3(2) ?
C13 O2 Mn1 . . 118.3(2) ?
C14 O3 Mn1 . . 129.96(19) ?
C20 O4 Mn1 . . 120.4(2) ?
S1 O5 Mn1 . . 122.20(12) ?
C7' N1' C6 . . 117.5(11) ?
C7' N1' Mn1 . . 120.2(9) ?
C6 N1' Mn1 . . 122.3(7) ?
C7 N1 C8 . . 117.6(6) ?
C7 N1 Mn1 . . 123.4(5) ?
C8 N1 Mn1 . . 118.9(4) ?
O1 C1 C2 . . 119.7(3) ?
O1 C1 C6 . . 122.1(3) ?
C2 C1 C6 . . 118.1(3) ?
C3 C2 C1 . . 120.6(3) ?
C3 C2 H2 . . 119.7 ?
C1 C2 H2 . . 119.7 ?
C2 C3 C4 . . 121.1(3) ?
C2 C3 H3 . . 119.4 ?
C4 C3 H3 . . 119.4 ?
C5 C4 C3 . . 119.1(3) ?
C5 C4 H4 . . 120.4 ?
C3 C4 H4 . . 120.4 ?
C4 C5 C6 . . 121.5(3) ?
C4 C5 H5 . . 119.3 ?
C6 C5 H5 . . 119.3 ?
C5 C6 C1 . . 119.6(3) ?
C5 C6 C7 . . 110.1(4) ?
C1 C6 C7 . . 130.3(4) ?
C5 C6 N1' . . 142.3(5) ?
C1 C6 N1' . . 98.1(5) ?
N1' C7' C8 . . 114.2(11) ?
N1' C7' H7' . . 122.9 ?
C8 C7' H7' . . 122.9 ?
N1 C7 C6 . . 121.1(7) ?
N1 C7 H7 . . 119.4 ?
C6 C7 H7 . . 119.4 ?
C9 C8 C13 . . 120.8(3) ?
C9 C8 C7' . . 96.8(5) ?
C13 C8 C7' . . 142.4(6) ?
C9 C8 N1 . . 135.8(4) ?
C13 C8 N1 . . 103.4(4) ?
C10 C9 C8 . . 120.1(3) ?
C10 C9 H9 . . 119.9 ?
C8 C9 H9 . . 119.9 ?
C9 C10 C11 . . 119.4(3) ?
C9 C10 H10 . . 120.3 ?
C11 C10 H10 . . 120.3 ?
C12 C11 C10 . . 120.7(3) ?
C12 C11 H11 . . 119.7 ?
C10 C11 H11 . . 119.7 ?
C11 C12 C13 . . 121.0(3) ?
C11 C12 H12 . . 119.5 ?
C13 C12 H12 . . 119.5 ?
O2 C13 C12 . . 121.2(3) ?
O2 C13 C8 . . 120.8(3) ?
C12 C13 C8 . . 118.0(3) ?
O3 C14 C15 . . 118.2(3) ?
O3 C14 C19 . . 124.2(3) ?
C15 C14 C19 . . 117.5(3) ?
C16 C15 C14 . . 121.2(3) ?
C16 C15 H15 . . 119.4 ?
C14 C15 H15 . . 119.4 ?
C15 C16 C17 . . 121.0(3) ?
C15 C16 H16 . . 119.5 ?
C17 C16 H16 . . 119.5 ?
C18 C17 C16 . . 118.8(3) ?
C18 C17 H17 . . 120.6 ?
C16 C17 H17 . . 120.6 ?
C17 C18 C19 . . 122.2(3) ?
C17 C18 H18 . . 118.9 ?
C19 C18 H18 . . 118.9 ?
C18 C19 C14 . . 119.1(3) ?
C18 C19 C20 . . 117.3(3) ?
C14 C19 C20 . . 123.5(3) ?
O4 C20 C19 . . 127.3(3) ?
O4 C20 H20 . . 116.4 ?
C19 C20 H20 . . 116.4 ?
S1 C21 H21A . . 109.5 ?
S1 C21 H21B . . 109.5 ?
H21A C21 H21B . . 109.5 ?
S1 C21 H21C . . 109.5 ?
H21A C21 H21C . . 109.5 ?
H21B C21 H21C . . 109.5 ?
S1 C22 H22A . . 109.5 ?
S1 C22 H22B . . 109.5 ?
H22A C22 H22B . . 109.5 ?
S1 C22 H22C . . 109.5 ?
H22A C22 H22C . . 109.5 ?
H22B C22 H22C . . 109.5 ?

loop_
_geom_bond_atom_site_label_1
_geom_bond_atom_site_label_2
_geom_bond_site_symmetry_2
_geom_bond_distance
_geom_bond_publ_flag
Mn1 O1 . 1.878(2) ?
Mn1 O2 . 1.899(3) ?
Mn1 O3 . 1.905(2) ?
Mn1 N1 . 1.986(5) ?
Mn1 N1' . 2.094(11) ?
Mn1 O5 . 2.177(2) ?
Mn1 O4 . 2.267(2) ?
S1 O5 . 1.520(2) ?
S1 C21 . 1.782(3) ?
S1 C22 . 1.785(3) ?
O1 C1 . 1.322(4) ?
O2 C13 . 1.336(4) ?
O3 C14 . 1.312(3) ?
O4 C20 . 1.233(4) ?
N1' C7' . 1.299(19) ?
N1' C6 . 1.492(11) ?
N1 C7 . 1.285(11) ?
N1 C8 . 1.478(6) ?
C1 C2 . 1.399(4) ?
C1 C6 . 1.414(5) ?
C2 C3 . 1.375(5) ?
C2 H2 . 0.9500 ?
C3 C4 . 1.388(5) ?
C3 H3 . 0.9500 ?
C4 C5 . 1.362(5) ?
C4 H4 . 0.9500 ?
C5 C6 . 1.393(5) ?
C5 H5 . 0.9500 ?
C6 C7 . 1.443(7) ?
C7' C8 . 1.478(11) ?
C7' H7' . 0.9500 ?
C7 H7 . 0.9500 ?
C8 C9 . 1.396(5) ?
C8 C13 . 1.401(5) ?
C9 C10 . 1.374(5) ?
C9 H9 . 0.9500 ?
C10 C11 . 1.390(5) ?
C10 H10 . 0.9500 ?
C11 C12 . 1.377(4) ?
C11 H11 . 0.9500 ?
C12 C13 . 1.391(5) ?
C12 H12 . 0.9500 ?
C14 C15 . 1.410(4) ?
C14 C19 . 1.419(4) ?
C15 C16 . 1.378(4) ?
C15 H15 . 0.9500 ?
C16 C17 . 1.391(4) ?
C16 H16 . 0.9500 ?
C17 C18 . 1.362(5) ?
C17 H17 . 0.9500 ?
C18 C19 . 1.408(4) ?
C18 H18 . 0.9500 ?
C19 C20 . 1.440(4) ?
C20 H20 . 0.9500 ?
C21 H21A . 0.9800 ?
C21 H21B . 0.9800 ?
C21 H21C . 0.9800 ?
C22 H22A . 0.9800 ?
C22 H22B . 0.9800 ?
C22 H22C . 0.9800 ?

loop_
_geom_torsion_atom_site_label_1
_geom_torsion_atom_site_label_2
_geom_torsion_atom_site_label_3
_geom_torsion_atom_site_label_4
_geom_torsion_site_symmetry_1
_geom_torsion_site_symmetry_2
_geom_torsion_site_symmetry_3
_geom_torsion_site_symmetry_4
_geom_torsion
_geom_torsion_publ_flag
O3 Mn1 O1 C1 . . . . 164.1(2) ?
N1 Mn1 O1 C1 . . . . -11.1(3) ?
N1' Mn1 O1 C1 . . . . -7.2(3) ?
O5 Mn1 O1 C1 . . . . -105.0(2) ?
O4 Mn1 O1 C1 . . . . 78.4(2) ?
O3 Mn1 O2 C13 . . . . 177.8(2) ?
N1 Mn1 O2 C13 . . . . -7.1(2) ?
N1' Mn1 O2 C13 . . . . -10.9(3) ?
O5 Mn1 O2 C13 . . . . 86.8(2) ?
O4 Mn1 O2 C13 . . . . -96.5(2) ?
O1 Mn1 O3 C14 . . . . -120.6(2) ?
O2 Mn1 O3 C14 . . . . 59.1(2) ?
N1 Mn1 O3 C14 . . . . 34.0(8) ?
N1' Mn1 O3 C14 . . . . -91.2(8) ?
O5 Mn1 O3 C14 . . . . 150.1(2) ?
O4 Mn1 O3 C14 . . . . -30.8(2) ?
O1 Mn1 O4 C20 . . . . 120.4(2) ?
O2 Mn1 O4 C20 . . . . -64.2(2) ?
O3 Mn1 O4 C20 . . . . 27.8(2) ?
N1 Mn1 O4 C20 . . . . -142.1(3) ?
N1' Mn1 O4 C20 . . . . -167.2(4) ?
C21 S1 O5 Mn1 . . . . -173.72(14) ?
C22 S1 O5 Mn1 . . . . 83.62(17) ?
O1 Mn1 O5 S1 . . . . -170.71(15) ?
O2 Mn1 O5 S1 . . . . 13.85(16) ?
O3 Mn1 O5 S1 . . . . -78.12(15) ?
N1 Mn1 O5 S1 . . . . 91.8(2) ?
N1' Mn1 O5 S1 . . . . 117.1(3) ?
O1 Mn1 N1' C7' . . . . -169.6(7) ?
O2 Mn1 N1' C7' . . . . 9.9(6) ?
O3 Mn1 N1' C7' . . . . 159.4(6) ?
N1 Mn1 N1' C7' . . . . 1.1(5) ?
O5 Mn1 N1' C7' . . . . -82.8(6) ?
O4 Mn1 N1' C7' . . . . 99.1(6) ?
O1 Mn1 N1' C6 . . . . 8.1(4) ?
O2 Mn1 N1' C6 . . . . -172.3(4) ?
O3 Mn1 N1' C6 . . . . -22.9(11) ?
N1 Mn1 N1' C6 . . . . 178.8(9) ?
O5 Mn1 N1' C6 . . . . 95.0(5) ?
O4 Mn1 N1' C6 . . . . -83.2(5) ?
O1 Mn1 N1 C7 . . . . 10.2(4) ?
O2 Mn1 N1 C7 . . . . -169.9(4) ?
O3 Mn1 N1 C7 . . . . -144.2(7) ?
N1' Mn1 N1 C7 . . . . 1.3(5) ?
O5 Mn1 N1 C7 . . . . 100.0(4) ?
O4 Mn1 N1 C7 . . . . -79.6(4) ?
O1 Mn1 N1 C8 . . . . -172.8(3) ?
O2 Mn1 N1 C8 . . . . 7.1(2) ?
O3 Mn1 N1 C8 . . . . 32.8(9) ?
N1' Mn1 N1 C8 . . . . 178.3(7) ?
O5 Mn1 N1 C8 . . . . -83.0(3) ?
O4 Mn1 N1 C8 . . . . 97.4(3) ?
Mn1 O1 C1 C2 . . . . -173.8(2) ?
Mn1 O1 C1 C6 . . . . 5.8(4) ?
O1 C1 C2 C3 . . . . 178.4(3) ?
C6 C1 C2 C3 . . . . -1.3(4) ?
C1 C2 C3 C4 . . . . -0.3(5) ?
C2 C3 C4 C5 . . . . 1.1(5) ?
C3 C4 C5 C6 . . . . -0.2(5) ?
C4 C5 C6 C1 . . . . -1.4(5) ?
C4 C5 C6 C7 . . . . 176.6(3) ?
C4 C5 C6 N1' . . . . -179.3(5) ?
O1 C1 C6 C5 . . . . -177.5(3) ?
C2 C1 C6 C5 . . . . 2.1(4) ?
O1 C1 C6 C7 . . . . 5.0(5) ?
C2 C1 C6 C7 . . . . -175.4(3) ?
O1 C1 C6 N1' . . . . 1.2(4) ?
C2 C1 C6 N1' . . . . -179.2(4) ?
C7' N1' C6 C5 . . . . -11.1(10) ?
Mn1 N1' C6 C5 . . . . 171.2(4) ?
C7' N1' C6 C1 . . . . 170.8(6) ?
Mn1 N1' C6 C1 . . . . -7.0(5) ?
C7' N1' C6 C7 . . . . -3.8(5) ?
Mn1 N1' C6 C7 . . . . 178.4(9) ?
C6 N1' C7' C8 . . . . 178.6(5) ?
Mn1 N1' C7' C8 . . . . -3.5(9) ?
C8 N1 C7 C6 . . . . 179.2(3) ?
Mn1 N1 C7 C6 . . . . -3.8(6) ?
C5 C6 C7 N1 . . . . 176.5(4) ?
C1 C6 C7 N1 . . . . -5.8(6) ?
N1' C6 C7 N1 . . . . 1.2(5) ?
N1' C7' C8 C9 . . . . 177.8(6) ?
N1' C7' C8 C13 . . . . -5.7(11) ?
N1' C7' C8 N1 . . . . 1.6(5) ?
C7 N1 C8 C9 . . . . -9.2(6) ?
Mn1 N1 C8 C9 . . . . 173.6(3) ?
C7 N1 C8 C13 . . . . 171.5(4) ?
Mn1 N1 C8 C13 . . . . -5.6(3) ?
C7 N1 C8 C7' . . . . -3.9(6) ?
Mn1 N1 C8 C7' . . . . 178.9(6) ?
C13 C8 C9 C10 . . . . -0.5(5) ?
C7' C8 C9 C10 . . . . 176.9(4) ?
N1 C8 C9 C10 . . . . -179.7(4) ?
C8 C9 C10 C11 . . . . -0.7(5) ?
C9 C10 C11 C12 . . . . 0.8(5) ?
C10 C11 C12 C13 . . . . 0.2(5) ?
Mn1 O2 C13 C12 . . . . -174.9(2) ?
Mn1 O2 C13 C8 . . . . 6.3(4) ?
C11 C12 C13 O2 . . . . 179.8(3) ?
C11 C12 C13 C8 . . . . -1.4(4) ?
C9 C8 C13 O2 . . . . -179.6(3) ?
C7' C8 C13 O2 . . . . 4.4(8) ?
N1 C8 C13 O2 . . . . -0.3(4) ?
C9 C8 C13 C12 . . . . 1.6(5) ?
C7' C8 C13 C12 . . . . -174.4(6) ?
N1 C8 C13 C12 . . . . -179.1(3) ?
Mn1 O3 C14 C15 . . . . -160.1(2) ?
Mn1 O3 C14 C19 . . . . 22.4(4) ?
O3 C14 C15 C16 . . . . 178.8(3) ?
C19 C14 C15 C16 . . . . -3.5(4) ?
C14 C15 C16 C17 . . . . 1.6(5) ?
C15 C16 C17 C18 . . . . 0.7(5) ?
C16 C17 C18 C19 . . . . -0.9(5) ?
C17 C18 C19 C14 . . . . -1.0(5) ?
C17 C18 C19 C20 . . . . 176.6(3) ?
O3 C14 C19 C18 . . . . -179.3(3) ?
C15 C14 C19 C18 . . . . 3.2(4) ?
O3 C14 C19 C20 . . . . 3.2(5) ?
C15 C14 C19 C20 . . . . -174.3(3) ?
Mn1 O4 C20 C19 . . . . -17.4(4) ?
C18 C19 C20 O4 . . . . 180.0(3) ?
C14 C19 C20 O4 . . . . -2.5(5) ?
